data_7236827
loop_
_publ_author_name
'Huang, Ding-Chi'
'Kuo, Chi-Hsien'
'Ho, Man-Tzu'
'Lin, Bo-Chao'
'Peng, Wei-Tao'
'Chao, Ito'
'Hsu, Chao-Ping'
'Tao, Yu-Tai'

_publ_section_title
;
 Contorted tetrabenzoacenes of varied conjugation: charge transport study
 with single-crystal field-effect transistors
;
_journal_issue 31
_journal_name_full 'Journal of Materials Chemistry C'
_journal_page_first 7935
_journal_paper_doi 10.1039/C7TC02254A
_journal_volume 5
_journal_year 2017
_chemical_formula_moiety 'C46 H24'
_chemical_formula_sum 'C46 H24'
_chemical_formula_weight 576.65
_chemical_name_systematic TBO
_space_group_IT_number 15
_space_group_name_Hall '-C 2yc'
_space_group_name_H-M_alt 'C 1 2/c 1'
_symmetry_cell_setting monoclinic
_symmetry_space_group_name_H-M 'C 1 2/c 1'
_atom_sites_solution_hydrogens geom
_atom_sites_solution_primary direct
_atom_sites_solution_secondary difmap
_audit_creation_method SHELXL-97
_audit_update_record
;
2016-05-23 deposited with the CCDC.
2017-07-17 downloaded from the CCDC.
;
_cell_angle_alpha 90.00
_cell_angle_beta 116.350(4)
_cell_angle_gamma 90.00
_cell_formula_units_Z 4
_cell_length_a 31.9402(19)
_cell_length_b 3.8977(2)
_cell_length_c 23.9483(14)
_cell_measurement_reflns_used 771
_cell_measurement_temperature 296(2)
_cell_measurement_theta_max 23.44
_cell_measurement_theta_min 2.83
_cell_volume 2671.6(3)
_computing_molecular_graphics 'Ortep-3 for Windows (Farrugia, 1997)'
_computing_publication_material 'WinGX publication routines (Farrugia, 1999)'
_computing_structure_refinement 'SHELXL-97 (Sheldrick, 1997)'
_computing_structure_solution 'SHELXS-86 (Sheldrick, 1986)'
_diffrn_ambient_temperature 296(2)
_diffrn_measured_fraction_theta_full 0.993
_diffrn_measured_fraction_theta_max 0.993
_diffrn_measurement_device_type 'Bruker APEX2'
_diffrn_radiation_monochromator graphite
_diffrn_radiation_source 'fine-focus sealed tube'
_diffrn_radiation_type MoK\a
_diffrn_radiation_wavelength 0.71073
_diffrn_reflns_av_R_equivalents 0.1020
_diffrn_reflns_av_sigmaI/netI 0.1241
_diffrn_reflns_limit_h_max 38
_diffrn_reflns_limit_h_min -38
_diffrn_reflns_limit_k_max 4
_diffrn_reflns_limit_k_min -2
_diffrn_reflns_limit_l_max 28
_diffrn_reflns_limit_l_min -28
_diffrn_reflns_number 8918
_diffrn_reflns_theta_full 25.21
_diffrn_reflns_theta_max 25.21
_diffrn_reflns_theta_min 2.63
_exptl_absorpt_coefficient_mu 0.081
_exptl_absorpt_correction_T_max 0.9984
_exptl_absorpt_correction_T_min 0.9589
_exptl_absorpt_correction_type multi-scan
_exptl_crystal_colour 'pale yellow'
_exptl_crystal_density_diffrn 1.434
_exptl_crystal_density_method 'not measured'
_exptl_crystal_description prism
_exptl_crystal_F_000 1200
_exptl_crystal_recrystallization_method 'Vapour deposition'
_exptl_crystal_size_max 0.52
_exptl_crystal_size_mid 0.03
_exptl_crystal_size_min 0.02
_refine_diff_density_max 0.242
_refine_diff_density_min -0.320
_refine_diff_density_rms 0.065
_refine_ls_extinction_method none
_refine_ls_goodness_of_fit_ref 0.873
_refine_ls_hydrogen_treatment constr
_refine_ls_matrix_type full
_refine_ls_number_parameters 208
_refine_ls_number_reflns 2401
_refine_ls_number_restraints 0
_refine_ls_restrained_S_all 0.873
_refine_ls_R_factor_all 0.2123
_refine_ls_R_factor_gt 0.0804
_refine_ls_shift/su_max 0.001
_refine_ls_shift/su_mean 0.000
_refine_ls_structure_factor_coef Fsqd
_refine_ls_weighting_details 'calc w=1/[\s^2^(Fo^2^)+(0.1611P)^2^+0.0000P] where P=(Fo^2^+2Fc^2^)/3'
_refine_ls_weighting_scheme calc
_refine_ls_wR_factor_gt 0.1938
_refine_ls_wR_factor_ref 0.2895
_reflns_number_gt 880
_reflns_number_total 2401
_reflns_threshold_expression >2sigma(I)
_cod_data_source_file c7tc02254a2.cif
_cod_data_source_block ch16923
_cod_original_sg_symbol_H-M 'C 2/c'
_cod_database_code 7236827

loop_
_symmetry_equiv_pos_as_xyz
'x, y, z'
'-x, y, -z+1/2'
'x+1/2, y+1/2, z'
'-x+1/2, y+1/2, -z+1/2'
'-x, -y, -z'
'x, -y, z-1/2'
'-x+1/2, -y+1/2, -z'
'x+1/2, -y+1/2, z-1/2'

loop_
_atom_site_label
_atom_site_type_symbol
_atom_site_fract_x
_atom_site_fract_y
_atom_site_fract_z
_atom_site_U_iso_or_equiv
_atom_site_adp_type
_atom_site_occupancy
_atom_site_symmetry_multiplicity
_atom_site_calc_flag
_atom_site_refinement_flags
C1 C -0.01823(16) 0.0282(12) 0.21982(19) 0.0389(13) Uani 1 1 d .
C2 C -0.00674(17) -0.0449(11) 0.16847(18) 0.0366(12) Uani 1 1 d .
C3 C -0.03992(17) -0.1877(12) 0.1123(2) 0.0456(14) Uani 1 1 d .
H3 H -0.0704 -0.2223 0.1065 0.055 Uiso 1 1 calc R
C4 C -0.02773(17) -0.2769(12) 0.0659(2) 0.0487(14) Uani 1 1 d .
H4 H -0.0499 -0.3777 0.0296 0.058 Uiso 1 1 calc R
C5 C 0.01661(17) -0.2195(13) 0.0723(2) 0.0485(14) Uani 1 1 d .
H5 H 0.0238 -0.2736 0.0397 0.058 Uiso 1 1 calc R
C6 C 0.05079(16) -0.0812(12) 0.1269(2) 0.0380(12) Uani 1 1 d .
C7 C 0.03985(16) -0.0116(11) 0.1764(2) 0.0377(12) Uani 1 1 d .
C8 C 0.07576(16) 0.0941(11) 0.2368(2) 0.0371(12) Uani 1 1 d .
C9 C 0.06578(16) 0.1038(11) 0.2887(2) 0.0392(13) Uani 1 1 d .
C10 C 0.10056(16) 0.2217(12) 0.3455(2) 0.0449(13) Uani 1 1 d .
H10 H 0.0943 0.2359 0.3799 0.054 Uiso 1 1 calc R
C11 C 0.14383(17) 0.3171(12) 0.3515(2) 0.0502(15) Uani 1 1 d .
H11 H 0.1663 0.3993 0.3895 0.060 Uiso 1 1 calc R
C12 C 0.15404(17) 0.2917(12) 0.3020(2) 0.0479(14) Uani 1 1 d .
H12 H 0.1839 0.3497 0.3075 0.057 Uiso 1 1 calc R
C13 C 0.12099(16) 0.1813(12) 0.2433(2) 0.0405(12) Uani 1 1 d .
C14 C 0.13212(17) 0.1491(12) 0.1907(2) 0.0412(13) Uani 1 1 d .
C15 C 0.09771(17) 0.0005(12) 0.1334(2) 0.0403(13) Uani 1 1 d .
C16 C 0.10917(17) -0.0421(13) 0.0846(2) 0.0465(14) Uani 1 1 d .
H16 H 0.0872 -0.1416 0.0480 0.056 Uiso 1 1 calc R
C17 C 0.15227(17) 0.0571(12) 0.0874(2) 0.0448(14) Uani 1 1 d .
C18 C 0.18573(16) 0.2088(12) 0.1438(2) 0.0440(13) Uani 1 1 d .
C19 C 0.17449(17) 0.2488(12) 0.1935(2) 0.0463(13) Uani 1 1 d .
H19 H 0.1965 0.3471 0.2302 0.056 Uiso 1 1 calc R
C20 C 0.22925(18) 0.3141(13) 0.1464(2) 0.0541(15) Uani 1 1 d .
H20 H 0.2517 0.4114 0.1829 0.065 Uiso 1 1 calc R
C21 C 0.23871(19) 0.2759(14) 0.0970(2) 0.0586(16) Uani 1 1 d .
H21 H 0.2674 0.3464 0.0999 0.070 Uiso 1 1 calc R
C22 C 0.2056(2) 0.1311(14) 0.0415(3) 0.0610(16) Uani 1 1 d .
H22 H 0.2122 0.1085 0.0075 0.073 Uiso 1 1 calc R
C23 C 0.1637(2) 0.0231(15) 0.0370(2) 0.0581(16) Uani 1 1 d .
H23 H 0.1421 -0.0750 0.0000 0.070 Uiso 1 1 calc R

loop_
_atom_site_aniso_label
_atom_site_aniso_U_11
_atom_site_aniso_U_22
_atom_site_aniso_U_33
_atom_site_aniso_U_23
_atom_site_aniso_U_13
_atom_site_aniso_U_12
C1 0.043(3) 0.030(3) 0.038(3) 0.000(2) 0.012(2) 0.000(2)
C2 0.054(3) 0.024(3) 0.029(2) 0.0015(19) 0.016(2) -0.003(2)
C3 0.051(3) 0.041(3) 0.038(3) 0.000(2) 0.014(2) -0.009(3)
C4 0.055(3) 0.046(3) 0.036(3) -0.006(2) 0.012(2) -0.014(3)
C5 0.058(3) 0.045(3) 0.041(3) -0.007(2) 0.020(2) -0.005(3)
C6 0.047(3) 0.026(3) 0.036(3) 0.004(2) 0.013(2) 0.000(2)
C7 0.046(3) 0.027(3) 0.033(3) 0.002(2) 0.011(2) -0.003(2)
C8 0.044(3) 0.025(3) 0.034(2) 0.001(2) 0.010(2) 0.004(2)
C9 0.048(3) 0.029(3) 0.036(3) 0.001(2) 0.014(2) 0.005(2)
C10 0.052(3) 0.037(3) 0.039(3) -0.007(2) 0.015(2) 0.001(3)
C11 0.051(3) 0.050(4) 0.037(3) -0.017(2) 0.009(2) -0.004(3)
C12 0.047(3) 0.047(3) 0.043(3) -0.011(2) 0.014(2) -0.003(3)
C13 0.047(3) 0.029(3) 0.039(3) 0.000(2) 0.013(2) 0.001(2)
C14 0.049(3) 0.033(3) 0.037(3) 0.003(2) 0.016(2) 0.000(2)
C15 0.053(3) 0.031(3) 0.033(3) 0.000(2) 0.015(2) -0.001(2)
C16 0.047(3) 0.043(3) 0.040(3) -0.004(2) 0.011(2) -0.007(3)
C17 0.053(3) 0.033(3) 0.044(3) 0.005(2) 0.017(3) 0.004(3)
C18 0.047(3) 0.034(3) 0.047(3) 0.005(2) 0.017(2) 0.000(3)
C19 0.053(3) 0.040(3) 0.041(3) -0.004(2) 0.016(2) -0.005(3)
C20 0.052(3) 0.048(4) 0.059(3) 0.006(3) 0.021(3) -0.006(3)
C21 0.064(4) 0.057(4) 0.060(3) 0.008(3) 0.032(3) -0.003(3)
C22 0.070(4) 0.066(4) 0.059(4) 0.006(3) 0.039(3) 0.001(3)
C23 0.065(4) 0.062(4) 0.049(3) -0.002(3) 0.026(3) -0.005(3)

loop_
_atom_type_symbol
_atom_type_description
_atom_type_scat_dispersion_real
_atom_type_scat_dispersion_imag
_atom_type_scat_source
C C 0.0033 0.0016 'International Tables Vol C Tables 4.2.6.8 and 6.1.1.4'
H H 0.0000 0.0000 'International Tables Vol C Tables 4.2.6.8 and 6.1.1.4'

loop_
_geom_angle_atom_site_label_1
_geom_angle_atom_site_label_2
_geom_angle_atom_site_label_3
_geom_angle
_geom_angle_site_symmetry_1
_geom_angle_site_symmetry_3
C1 C1 C2 117.8(6) 2 .
C1 C1 C9 118.6(5) 2 2
C2 C1 C9 123.6(4) . 2
C3 C2 C7 117.7(4) . .
C3 C2 C1 121.2(5) . .
C7 C2 C1 120.7(4) . .
C4 C3 C2 120.6(5) . .
C4 C3 H3 119.7 . .
C2 C3 H3 119.7 . .
C5 C4 C3 121.1(4) . .
C5 C4 H4 119.5 . .
C3 C4 H4 119.5 . .
C4 C5 C6 120.6(5) . .
C4 C5 H5 119.7 . .
C6 C5 H5 119.7 . .
C5 C6 C7 119.0(5) . .
C5 C6 C15 121.4(5) . .
C7 C6 C15 119.6(4) . .
C6 C7 C2 120.6(4) . .
C6 C7 C8 120.9(5) . .
C2 C7 C8 118.5(4) . .
C9 C8 C13 120.7(4) . .
C9 C8 C7 119.8(5) . .
C13 C8 C7 119.5(4) . .
C10 C9 C8 118.2(5) . .
C10 C9 C1 121.7(4) . 2
C8 C9 C1 119.7(4) . 2
C11 C10 C9 121.1(5) . .
C11 C10 H10 119.4 . .
C9 C10 H10 119.4 . .
C12 C11 C10 120.4(4) . .
C12 C11 H11 119.8 . .
C10 C11 H11 119.8 . .
C11 C12 C13 122.0(5) . .
C11 C12 H12 119.0 . .
C13 C12 H12 119.0 . .
C12 C13 C8 117.3(5) . .
C12 C13 C14 122.0(5) . .
C8 C13 C14 120.6(4) . .
C19 C14 C15 118.3(4) . .
C19 C14 C13 122.9(4) . .
C15 C14 C13 118.7(5) . .
C16 C15 C14 118.5(5) . .
C16 C15 C6 121.7(4) . .
C14 C15 C6 119.7(4) . .
C15 C16 C17 123.3(5) . .
C15 C16 H16 118.3 . .
C17 C16 H16 118.3 . .
C16 C17 C23 123.5(5) . .
C16 C17 C18 117.9(5) . .
C23 C17 C18 118.6(5) . .
C19 C18 C20 123.1(5) . .
C19 C18 C17 119.0(5) . .
C20 C18 C17 117.9(5) . .
C14 C19 C18 123.0(4) . .
C14 C19 H19 118.5 . .
C18 C19 H19 118.5 . .
C21 C20 C18 121.5(5) . .
C21 C20 H20 119.2 . .
C18 C20 H20 119.2 . .
C20 C21 C22 120.4(5) . .
C20 C21 H21 119.8 . .
C22 C21 H21 119.8 . .
C23 C22 C21 120.2(5) . .
C23 C22 H22 119.9 . .
C21 C22 H22 119.9 . .
C22 C23 C17 121.4(5) . .
C22 C23 H23 119.3 . .
C17 C23 H23 119.3 . .

loop_
_geom_bond_atom_site_label_1
_geom_bond_atom_site_label_2
_geom_bond_distance
_geom_bond_site_symmetry_2
C1 C1 1.397(8) 2
C1 C2 1.459(6) .
C1 C9 1.470(6) 2
C2 C3 1.406(6) .
C2 C7 1.420(6) .
C3 C4 1.377(6) .
C3 H3 0.9300 .
C4 C5 1.374(6) .
C4 H4 0.9300 .
C5 C6 1.388(6) .
C5 H5 0.9300 .
C6 C7 1.403(6) .
C6 C15 1.472(6) .
C7 C8 1.450(6) .
C8 C9 1.414(6) .
C8 C13 1.424(6) .
C9 C10 1.399(6) .
C9 C1 1.470(6) 2
C10 C11 1.376(6) .
C10 H10 0.9300 .
C11 C12 1.366(6) .
C11 H11 0.9300 .
C12 C13 1.400(6) .
C12 H12 0.9300 .
C13 C14 1.458(6) .
C14 C19 1.381(6) .
C14 C15 1.445(6) .
C15 C16 1.380(6) .
C16 C17 1.402(6) .
C16 H16 0.9300 .
C17 C23 1.415(6) .
C17 C18 1.426(6) .
C18 C19 1.396(6) .
C18 C20 1.424(6) .
C19 H19 0.9300 .
C20 C21 1.354(7) .
C20 H20 0.9300 .
C21 C22 1.399(7) .
C21 H21 0.9300 .
C22 C23 1.360(6) .
C22 H22 0.9300 .
C23 H23 0.9300 .
